data_4311157
loop_
_publ_author_name
'Nathan D. Jones'
'S. Jo Ling Foo'
'Brian O. Patrick'
'Brian R. James'

_publ_section_title
;
 Metal-Metal Bonded Homo- and Heterobimetallic Compounds of Pt(I) and
 Pd(I) Supported by a Bridging-N,P:N',P'Moiety of a Potentially
 Hexadentate Ligand
;
_journal_name_full 'Inorganic Chemistry'
_journal_page_first 4056
_journal_page_last 4063
_journal_paper_doi 10.1021/ic040019t
_journal_volume 43
_journal_year 2004
_chemical_formula_moiety 'C33 H42 Cl2 N4 P2 Pd '
_chemical_formula_sum 'C33 H42 Cl2 N4 P2 Pd'
_chemical_formula_weight 733.98
_space_group_IT_number 14
_symmetry_cell_setting monoclinic
_symmetry_Int_Tables_number 14
_symmetry_space_group_name_Hall '-P 2yn'
_symmetry_space_group_name_H-M 'P 1 21/n 1'
_audit_creation_date 2004-05-05
_audit_creation_method 'by teXsan v1.8'
_audit_update_record
;
?
;
_cell_angle_alpha 90
_cell_angle_beta 99.291(3)
_cell_angle_gamma 90
_cell_formula_units_Z 4
_cell_length_a 11.6675(4)
_cell_length_b 19.8387(6)
_cell_length_c 14.9924(7)
_cell_measurement_reflns_used 24451
_cell_measurement_temperature 173.2
_cell_measurement_theta_max 27.88
_cell_measurement_theta_min 3.16
_cell_volume 3424.7(2)
_computing_cell_refinement 'd*TREK (MSC, 1996-1998)'
_computing_data_collection 'd*TREK (MSC, 1996-1998)'
_computing_data_reduction 'd*TREK (MSC, 1996-1998)'
_computing_publication_material 'teXsan (MSC, 1992-1997)'
_computing_structure_refinement 'teXsan (MSC, 1992-1997)'
_computing_structure_solution
;
SIR97 (Altomare, et. al. 1998)
;
_diffrn_ambient_temperature 173.2
_diffrn_detector_area_resol_mean 11.76
_diffrn_measured_fraction_theta_full 0.89
_diffrn_measured_fraction_theta_max 0.89
_diffrn_measurement_device_type 'Rigaku/ADSC CCD'
_diffrn_measurement_method 'area detector'
_diffrn_orient_matrix_UB_11 0.00000
_diffrn_orient_matrix_UB_12 0.00000
_diffrn_orient_matrix_UB_13 0.00000
_diffrn_orient_matrix_UB_21 0.00000
_diffrn_orient_matrix_UB_22 0.00000
_diffrn_orient_matrix_UB_23 0.00000
_diffrn_orient_matrix_UB_31 0.00000
_diffrn_orient_matrix_UB_32 0.00000
_diffrn_orient_matrix_UB_33 0.00000
_diffrn_radiation_detector CCD
_diffrn_radiation_monochromator graphite
_diffrn_radiation_source 'X-ray tube'
_diffrn_radiation_type 'Mo K\a'
_diffrn_radiation_wavelength 0.7107
_diffrn_reflns_av_R_equivalents 0.05503
_diffrn_reflns_av_sigmaI/netI 0.110
_diffrn_reflns_limit_h_max 15
_diffrn_reflns_limit_h_min -13
_diffrn_reflns_limit_k_max 22
_diffrn_reflns_limit_k_min -24
_diffrn_reflns_limit_l_max 19
_diffrn_reflns_limit_l_min -16
_diffrn_reflns_number 29535
_diffrn_reflns_reduction_process 'Lp corrections applied'
_diffrn_reflns_theta_full 27.88
_diffrn_reflns_theta_max 27.88
_diffrn_reflns_theta_min 3.16
_diffrn_standards_decay_% 0.00
_diffrn_standards_interval_count 0
_diffrn_standards_number 0
_exptl_absorpt_coefficient_mu 0.820
_exptl_absorpt_correction_T_max 1.000
_exptl_absorpt_correction_T_min 0.801
_exptl_absorpt_correction_type multi-scan
_exptl_crystal_colour yellow
_exptl_crystal_density_diffrn 1.423
_exptl_crystal_density_meas ?
_exptl_crystal_description block
_exptl_crystal_F_000 1512.00
_exptl_crystal_size_max 0.30
_exptl_crystal_size_mid 0.15
_exptl_crystal_size_min 0.15
_refine_diff_density_max 0.61
_refine_diff_density_min -0.73
_refine_ls_extinction_method none
_refine_ls_goodness_of_fit_all 0.861
_refine_ls_goodness_of_fit_ref 0.861
_refine_ls_hydrogen_treatment noref
_refine_ls_matrix_type full
_refine_ls_number_constraints 0
_refine_ls_number_parameters 379
_refine_ls_number_reflns 7150
_refine_ls_number_restraints 0
_refine_ls_R_factor_all 0.0437
_refine_ls_R_factor_gt 0.027
_refine_ls_shift/su_max 0.0070
_refine_ls_shift/su_mean 0.1270
_refine_ls_structure_factor_coef Fsqd
_refine_ls_weighting_details 'w = 1/[\s^2^(Fo^2^)]'
_refine_ls_weighting_scheme sigma
_refine_ls_wR_factor_all 0.0797
_refine_ls_wR_factor_ref 0.0797
_reflns_number_gt 5198
_reflns_number_total 7350
_reflns_threshold_expression I>3.00\s(I)
_cod_data_source_file ic040019t_1.cif
_cod_data_source_block bj304/3b
_cod_original_sg_symbol_H-M 'P 21/n '
_cod_original_formula_sum 'C33 H42 Cl2 N4 P2 Pd '
_cod_database_code 4311157

loop_
_symmetry_equiv_pos_as_xyz
'   +x,   +y,   +z'
1/2-x,1/2+y,1/2-z
'   -x,   -y,   -z'
1/2+x,1/2-y,1/2+z

loop_
_atom_site_label
_atom_site_fract_x
_atom_site_fract_y
_atom_site_fract_z
_atom_site_U_iso_or_equiv
_atom_site_occupancy
_atom_site_refinement_flags
_atom_site_adp_type
_atom_site_calc_flag
_atom_site_calc_attached_atom
Pd(1) 0.19079(1) 0.252862(9) 0.29901(1) 0.01516(5) 1.000 . Uani d ?
Cl(1) 0.15996(5) 0.32623(3) 0.41190(4) 0.0245(2) 1.000 . Uani d ?
Cl(2) 0.08975(6) 0.32317(3) 0.18362(5) 0.0349(2) 1.000 . Uani d ?
P(1) 0.29428(5) 0.19143(3) 0.40265(4) 0.0111(1) 1.000 . Uani d ?
P(2) 0.51764(5) 0.23584(3) 0.34636(4) 0.0125(1) 1.000 . Uani d ?
N(1) 0.2213(2) 0.1759(1) 0.2064(1) 0.0221(5) 1.000 . Uani d ?
N(2) 0.0653(2) 0.1282(1) 0.3956(2) 0.0279(6) 1.000 . Uani d ?
N(3) 0.4527(2) 0.3810(1) 0.3758(1) 0.0191(5) 1.000 . Uani d ?
N(4) 0.5916(2) 0.1384(1) 0.2045(2) 0.0262(6) 1.000 . Uani d ?
C(1) 0.3213(2) 0.1163(1) 0.3419(2) 0.0142(5) 1.000 . Uani d ?
C(2) 0.3783(2) 0.0597(1) 0.3838(2) 0.0183(6) 1.000 . Uani d ?
C(3) 0.3956(2) 0.0036(1) 0.3328(2) 0.0221(6) 1.000 . Uani d ?
C(4) 0.3571(2) 0.0034(1) 0.2408(2) 0.0260(7) 1.000 . Uani d ?
C(5) 0.3015(2) 0.0594(1) 0.1987(2) 0.0256(7) 1.000 . Uani d ?
C(6) 0.2828(2) 0.1161(1) 0.2496(2) 0.0183(6) 1.000 . Uani d ?
C(7) 0.2899(3) 0.2048(1) 0.1397(2) 0.0326(8) 1.000 . Uani d ?
C(8) 0.1049(3) 0.1552(2) 0.1582(2) 0.0383(8) 1.000 . Uani d ?
C(9) 0.2361(2) 0.1636(1) 0.5010(2) 0.0176(6) 1.000 . Uani d ?
C(10) 0.2985(2) 0.1684(1) 0.5880(2) 0.0257(7) 1.000 . Uani d ?
C(11) 0.2514(3) 0.1442(2) 0.6609(2) 0.0396(9) 1.000 . Uani d ?
C(12) 0.1416(3) 0.1167(2) 0.6479(2) 0.045(1) 1.000 . Uani d ?
C(13) 0.0777(3) 0.1126(1) 0.5618(3) 0.0388(9) 1.000 . Uani d ?
C(14) 0.1251(2) 0.1346(1) 0.4870(2) 0.0247(7) 1.000 . Uani d ?
C(15) -0.0396(2) 0.1703(2) 0.3790(3) 0.0437(9) 1.000 . Uani d ?
C(16) 0.0388(3) 0.0575(2) 0.3709(3) 0.0441(9) 1.000 . Uani d ?
C(17) 0.4346(2) 0.2305(1) 0.4431(1) 0.0127(5) 1.000 . Uani d ?
C(18) 0.6192(2) 0.3057(1) 0.3826(2) 0.0139(5) 1.000 . Uani d ?
C(19) 0.7396(2) 0.2963(1) 0.3927(2) 0.0175(6) 1.000 . Uani d ?
C(20) 0.8162(2) 0.3502(1) 0.4126(2) 0.0209(6) 1.000 . Uani d ?
C(21) 0.7731(2) 0.4137(1) 0.4235(2) 0.0249(7) 1.000 . Uani d ?
C(22) 0.6538(2) 0.4244(1) 0.4128(2) 0.0230(6) 1.000 . Uani d ?
C(23) 0.5761(2) 0.3711(1) 0.3901(2) 0.0157(6) 1.000 . Uani d ?
C(24) 0.4014(2) 0.3869(1) 0.2801(2) 0.0269(7) 1.000 . Uani d ?
C(25) 0.4114(2) 0.4346(1) 0.4286(2) 0.0325(8) 1.000 . Uani d ?
C(26) 0.6118(2) 0.1609(1) 0.3671(2) 0.0159(6) 1.000 . Uani d ?
C(27) 0.6544(2) 0.1413(1) 0.4558(2) 0.0207(6) 1.000 . Uani d ?
C(28) 0.7074(2) 0.0790(1) 0.4751(2) 0.0277(7) 1.000 . Uani d ?
C(29) 0.7174(2) 0.0357(1) 0.4049(2) 0.0330(8) 1.000 . Uani d ?
C(30) 0.6815(2) 0.0550(1) 0.3162(2) 0.0290(7) 1.000 . Uani d ?
C(31) 0.6293(2) 0.1182(1) 0.2949(2) 0.0207(6) 1.000 . Uani d ?
C(32) 0.6458(3) 0.1993(2) 0.1761(2) 0.0340(8) 1.000 . Uani d ?
C(33) 0.5878(3) 0.0864(2) 0.1353(2) 0.0429(9) 1.000 . Uani d ?
H(1) 0.4057 0.0598 0.4492 0.022 1.000 . Uiso c ?
H(2) 0.4357 -0.0360 0.3619 0.026 1.000 . Uiso c ?
H(3) 0.3688 -0.0365 0.2049 0.031 1.000 . Uiso c ?
H(4) 0.2757 0.0594 0.1333 0.030 1.000 . Uiso c ?
H(5) 0.3670 0.2177 0.1708 0.039 1.000 . Uiso c ?
H(6) 0.2974 0.1710 0.0934 0.039 1.000 . Uiso c ?
H(7) 0.2497 0.2446 0.1113 0.039 1.000 . Uiso c ?
H(8) 0.0639 0.1947 0.1297 0.045 1.000 . Uiso c ?
H(9) 0.1142 0.1218 0.1117 0.045 1.000 . Uiso c ?
H(10) 0.0598 0.1354 0.2014 0.045 1.000 . Uiso c ?
H(11) 0.3760 0.1888 0.5977 0.030 1.000 . Uiso c ?
H(12) 0.2965 0.1467 0.7218 0.048 1.000 . Uiso c ?
H(13) 0.1083 0.1000 0.6995 0.052 1.000 . Uiso c ?
H(14) -0.0011 0.0939 0.5530 0.047 1.000 . Uiso c ?
H(15) -0.0179 0.2179 0.3897 0.053 1.000 . Uiso c ?
H(16) -0.0779 0.1647 0.3165 0.053 1.000 . Uiso c ?
H(17) -0.0928 0.1570 0.4202 0.053 1.000 . Uiso c ?
H(18) -0.0107 0.0384 0.4115 0.052 1.000 . Uiso c ?
H(19) -0.0019 0.0553 0.3085 0.052 1.000 . Uiso c ?
H(20) 0.1112 0.0317 0.3763 0.052 1.000 . Uiso c ?
H(21) 0.4230 0.2758 0.4661 0.015 1.000 . Uiso c ?
H(22) 0.4779 0.2031 0.4917 0.015 1.000 . Uiso c ?
H(23) 0.7708 0.2510 0.3854 0.021 1.000 . Uiso c ?
H(24) 0.9001 0.3428 0.4190 0.025 1.000 . Uiso c ?
H(25) 0.8269 0.4516 0.4386 0.030 1.000 . Uiso c ?
H(26) 0.6237 0.4696 0.4215 0.027 1.000 . Uiso c ?
H(27) 0.4226 0.4306 0.2567 0.032 1.000 . Uiso c ?
H(28) 0.4307 0.3506 0.2456 0.032 1.000 . Uiso c ?
H(29) 0.3167 0.3837 0.2738 0.032 1.000 . Uiso c ?
H(30) 0.4468 0.4297 0.4921 0.039 1.000 . Uiso c ?
H(31) 0.4332 0.4784 0.4060 0.039 1.000 . Uiso c ?
H(32) 0.3268 0.4319 0.4232 0.039 1.000 . Uiso c ?
H(33) 0.6466 0.1723 0.5054 0.025 1.000 . Uiso c ?
H(34) 0.7367 0.0659 0.5378 0.033 1.000 . Uiso c ?
H(35) 0.7507 -0.0093 0.4179 0.040 1.000 . Uiso c ?
H(36) 0.6926 0.0242 0.2672 0.035 1.000 . Uiso c ?
H(37) 0.7252 0.1892 0.1673 0.041 1.000 . Uiso c ?
H(38) 0.6009 0.2157 0.1193 0.041 1.000 . Uiso c ?
H(39) 0.6472 0.2342 0.2227 0.041 1.000 . Uiso c ?
H(40) 0.5510 0.0457 0.1546 0.052 1.000 . Uiso c ?
H(41) 0.5429 0.1028 0.0784 0.052 1.000 . Uiso c ?
H(42) 0.6671 0.0757 0.1259 0.052 1.000 . Uiso c ?

loop_
_atom_site_aniso_label
_atom_site_aniso_U_11
_atom_site_aniso_U_22
_atom_site_aniso_U_33
_atom_site_aniso_U_12
_atom_site_aniso_U_13
_atom_site_aniso_U_23
Pd(1) 0.01375(9) 0.0123(1) 0.0173(1) 0.00042(6) -0.00397(6) 0.00127(7)
Cl(1) 0.0247(3) 0.0200(3) 0.0301(3) 0.0040(2) 0.0078(3) -0.0038(3)
Cl(2) 0.0431(4) 0.0224(3) 0.0310(4) 0.0066(3) -0.0181(3) 0.0046(3)
P(1) 0.0097(2) 0.0109(3) 0.0127(3) -0.0002(2) 0.0018(2) 0.0014(2)
P(2) 0.0129(3) 0.0106(3) 0.0146(3) -0.0001(2) 0.0042(2) -0.0010(2)
N(1) 0.029(1) 0.018(1) 0.016(1) -0.0011(8) -0.0077(9) -0.0025(8)
N(2) 0.013(1) 0.018(1) 0.052(2) 0.0001(8) 0.003(1) 0.003(1)
N(3) 0.016(1) 0.014(1) 0.028(1) 0.0038(7) 0.0062(8) -0.0014(9)
N(4) 0.036(1) 0.022(1) 0.024(1) -0.0036(9) 0.016(1) -0.009(1)
C(1) 0.012(1) 0.012(1) 0.018(1) -0.0024(8) 0.0019(9) -0.0002(9)
C(2) 0.016(1) 0.014(1) 0.025(1) -0.0019(8) 0.0027(9) 0.003(1)
C(3) 0.019(1) 0.012(1) 0.037(2) -0.0006(9) 0.008(1) 0.002(1)
C(4) 0.029(1) 0.015(1) 0.035(2) -0.005(1) 0.008(1) -0.009(1)
C(5) 0.031(1) 0.022(1) 0.022(1) -0.003(1) 0.000(1) -0.008(1)
C(6) 0.020(1) 0.013(1) 0.021(1) -0.0020(9) 0.0006(9) -0.002(1)
C(7) 0.051(2) 0.030(2) 0.016(1) 0.005(1) 0.002(1) 0.001(1)
C(8) 0.036(2) 0.031(2) 0.038(2) 0.000(1) -0.022(1) -0.011(1)
C(9) 0.019(1) 0.013(1) 0.023(1) 0.0051(8) 0.012(1) 0.004(1)
C(10) 0.036(1) 0.025(1) 0.020(1) 0.007(1) 0.014(1) 0.003(1)
C(11) 0.071(2) 0.030(2) 0.025(2) 0.014(1) 0.026(2) 0.006(1)
C(12) 0.066(2) 0.028(2) 0.053(2) 0.010(1) 0.050(2) 0.011(2)
C(13) 0.037(2) 0.022(1) 0.067(2) 0.004(1) 0.038(2) 0.011(1)
C(14) 0.019(1) 0.014(1) 0.045(2) 0.0048(9) 0.017(1) 0.005(1)
C(15) 0.015(1) 0.029(2) 0.086(3) 0.004(1) 0.007(1) 0.013(2)
C(16) 0.031(2) 0.022(2) 0.075(2) -0.006(1) -0.002(2) 0.001(2)
C(17) 0.011(1) 0.014(1) 0.013(1) -0.0004(8) 0.0027(8) -0.0008(9)
C(18) 0.015(1) 0.013(1) 0.015(1) -0.0002(8) 0.0069(9) 0.0011(9)
C(19) 0.014(1) 0.019(1) 0.020(1) 0.0002(9) 0.0048(9) 0.002(1)
C(20) 0.014(1) 0.027(1) 0.022(1) -0.0050(9) 0.0035(9) 0.002(1)
C(21) 0.023(1) 0.021(1) 0.031(1) -0.011(1) 0.004(1) 0.001(1)
C(22) 0.027(1) 0.012(1) 0.031(1) -0.0036(9) 0.007(1) -0.002(1)
C(23) 0.015(1) 0.014(1) 0.018(1) -0.0014(8) 0.0055(9) 0.0004(9)
C(24) 0.024(1) 0.024(1) 0.032(1) 0.004(1) 0.000(1) 0.004(1)
C(25) 0.030(1) 0.023(1) 0.046(2) 0.008(1) 0.010(1) -0.009(1)
C(26) 0.015(1) 0.009(1) 0.026(1) 0.0003(8) 0.0098(9) 0.0004(9)
C(27) 0.016(1) 0.018(1) 0.029(1) 0.0021(9) 0.006(1) 0.004(1)
C(28) 0.016(1) 0.026(1) 0.042(2) 0.004(1) 0.008(1) 0.012(1)
C(29) 0.028(1) 0.016(1) 0.060(2) 0.008(1) 0.020(1) 0.011(1)
C(30) 0.028(1) 0.015(1) 0.049(2) 0.003(1) 0.022(1) -0.005(1)
C(31) 0.020(1) 0.016(1) 0.030(1) -0.0025(9) 0.015(1) -0.003(1)
C(32) 0.050(2) 0.028(2) 0.029(2) -0.004(1) 0.022(1) -0.001(1)
C(33) 0.061(2) 0.032(2) 0.040(2) -0.009(1) 0.024(2) -0.016(1)

loop_
_atom_type_symbol
_atom_type_oxidation_number
_atom_type_number_in_cell
_atom_type_scat_dispersion_real
_atom_type_scat_dispersion_imag
_atom_type_scat_source
C 0 132 0.002 0.002
;International Tables for Crystallography
(1992, Vol. C, Tables 4.2.6.8 and 6.1.1.1)
;
H 0 168 0.000 0.000
;International Tables for Crystallography
(1992, Vol. C, Table 6.1.1.2)
;
N 0 16 0.004 0.003
;International Tables for Crystallography
(1992, Vol. C, Tables 4.2.6.8 and 6.1.1.1)
;
Cl 0 8 0.132 0.159
;International Tables for Crystallography
(1992, Vol. C, Tables 4.2.6.8 and 6.1.1.1)
;
P 0 8 0.090 0.095
;International Tables for Crystallography
(1992, Vol. C, Tables 4.2.6.8 and 6.1.1.1)
;
Pd 0 4 -1.177 1.007
;International Tables for Crystallography
(1992, Vol. C, Tables 4.2.6.8 and 6.1.1.1)
;

loop_
_geom_angle_atom_site_label_1
_geom_angle_atom_site_label_2
_geom_angle_atom_site_label_3
_geom_angle
_geom_angle_site_symmetry_1
_geom_angle_site_symmetry_2
_geom_angle_site_symmetry_3
_geom_angle_publ_flag
Cl(1) Pd(1) Cl(2) 92.63(2) . . . yes
Cl(1) Pd(1) P(1) 87.93(2) . . . yes
Cl(1) Pd(1) N(1) 173.23(6) . . . yes
Cl(2) Pd(1) P(1) 176.10(3) . . . yes
Cl(2) Pd(1) N(1) 93.54(6) . . . yes
P(1) Pd(1) N(1) 86.10(6) . . . yes
Pd(1) P(1) C(1) 102.99(7) . . . yes
Pd(1) P(1) C(9) 120.97(8) . . . yes
Pd(1) P(1) C(17) 111.35(8) . . . yes
C(1) P(1) C(9) 106.2(1) . . . yes
C(1) P(1) C(17) 107.4(1) . . . yes
C(9) P(1) C(17) 107.1(1) . . . yes
C(17) P(2) C(18) 101.7(1) . . . yes
C(17) P(2) C(26) 101.1(1) . . . yes
C(18) P(2) C(26) 102.7(1) . . . yes
Pd(1) N(1) C(6) 114.2(1) . . . yes
Pd(1) N(1) C(7) 109.0(2) . . . yes
Pd(1) N(1) C(8) 106.2(2) . . . yes
C(6) N(1) C(7) 109.1(2) . . . yes
C(6) N(1) C(8) 109.3(2) . . . yes
C(7) N(1) C(8) 109.0(2) . . . yes
C(14) N(2) C(15) 111.9(2) . . . yes
C(14) N(2) C(16) 111.9(2) . . . yes
C(15) N(2) C(16) 111.4(2) . . . yes
C(23) N(3) C(24) 113.5(2) . . . yes
C(23) N(3) C(25) 115.6(2) . . . yes
C(24) N(3) C(25) 110.9(2) . . . yes
C(31) N(4) C(32) 115.6(2) . . . yes
C(31) N(4) C(33) 116.7(2) . . . yes
C(32) N(4) C(33) 110.1(2) . . . yes
P(1) C(1) C(2) 123.1(2) . . . yes
P(1) C(1) C(6) 116.9(2) . . . yes
C(2) C(1) C(6) 120.0(2) . . . yes
C(1) C(2) C(3) 119.9(2) . . . yes
C(1) C(2) H(1) 120.0 . . . no
C(3) C(2) H(1) 120.2 . . . no
C(2) C(3) C(4) 120.1(2) . . . yes
C(2) C(3) H(2) 120.1 . . . no
C(4) C(3) H(2) 119.8 . . . no
C(3) C(4) C(5) 120.4(2) . . . yes
C(3) C(4) H(3) 119.9 . . . no
C(5) C(4) H(3) 119.8 . . . no
C(4) C(5) C(6) 120.0(2) . . . yes
C(4) C(5) H(4) 120.0 . . . no
C(6) C(5) H(4) 119.9 . . . no
N(1) C(6) C(1) 119.4(2) . . . yes
N(1) C(6) C(5) 121.0(2) . . . yes
C(1) C(6) C(5) 119.6(2) . . . yes
N(1) C(7) H(5) 109.4 . . . no
N(1) C(7) H(6) 109.3 . . . no
N(1) C(7) H(7) 109.3 . . . no
H(5) C(7) H(6) 109.6 . . . no
H(5) C(7) H(7) 109.6 . . . no
H(6) C(7) H(7) 109.6 . . . no
N(1) C(8) H(8) 109.5 . . . no
N(1) C(8) H(9) 109.5 . . . no
N(1) C(8) H(10) 109.6 . . . no
H(8) C(8) H(9) 109.4 . . . no
H(8) C(8) H(10) 109.4 . . . no
H(9) C(8) H(10) 109.4 . . . no
P(1) C(9) C(10) 122.4(2) . . . yes
P(1) C(9) C(14) 117.6(2) . . . yes
C(10) C(9) C(14) 119.9(2) . . . yes
C(9) C(10) C(11) 120.1(3) . . . yes
C(9) C(10) H(11) 119.9 . . . no
C(11) C(10) H(11) 120.0 . . . no
C(10) C(11) C(12) 120.3(3) . . . yes
C(10) C(11) H(12) 119.7 . . . no
C(12) C(11) H(12) 120.0 . . . no
C(11) C(12) C(13) 120.3(3) . . . yes
C(11) C(12) H(13) 120.1 . . . no
C(13) C(12) H(13) 119.6 . . . no
C(12) C(13) C(14) 120.4(3) . . . yes
C(12) C(13) H(14) 120.0 . . . no
C(14) C(13) H(14) 119.6 . . . no
N(2) C(14) C(9) 118.2(2) . . . yes
N(2) C(14) C(13) 122.9(2) . . . yes
C(9) C(14) C(13) 118.9(3) . . . yes
N(2) C(15) H(15) 109.5 . . . no
N(2) C(15) H(16) 109.7 . . . no
N(2) C(15) H(17) 109.6 . . . no
H(15) C(15) H(16) 109.4 . . . no
H(15) C(15) H(17) 109.2 . . . no
H(16) C(15) H(17) 109.6 . . . no
N(2) C(16) H(18) 109.5 . . . no
N(2) C(16) H(19) 109.4 . . . no
N(2) C(16) H(20) 109.5 . . . no
H(18) C(16) H(19) 109.4 . . . no
H(18) C(16) H(20) 109.4 . . . no
H(19) C(16) H(20) 109.5 . . . no
P(1) C(17) P(2) 108.4(1) . . . yes
P(1) C(17) H(21) 109.8 . . . no
P(1) C(17) H(22) 109.8 . . . no
P(2) C(17) H(21) 109.7 . . . no
P(2) C(17) H(22) 109.7 . . . no
H(21) C(17) H(22) 109.4 . . . no
P(2) C(18) C(19) 121.1(2) . . . yes
P(2) C(18) C(23) 119.8(2) . . . yes
C(19) C(18) C(23) 118.7(2) . . . yes
C(18) C(19) C(20) 121.2(2) . . . yes
C(18) C(19) H(23) 119.5 . . . no
C(20) C(19) H(23) 119.3 . . . no
C(19) C(20) C(21) 119.6(2) . . . yes
C(19) C(20) H(24) 120.2 . . . no
C(21) C(20) H(24) 120.2 . . . no
C(20) C(21) C(22) 120.2(2) . . . yes
C(20) C(21) H(25) 119.7 . . . no
C(22) C(21) H(25) 120.1 . . . no
C(21) C(22) C(23) 120.6(2) . . . yes
C(21) C(22) H(26) 119.8 . . . no
C(23) C(22) H(26) 119.5 . . . no
N(3) C(23) C(18) 118.6(2) . . . yes
N(3) C(23) C(22) 121.8(2) . . . yes
C(18) C(23) C(22) 119.5(2) . . . yes
N(3) C(24) H(27) 109.5 . . . no
N(3) C(24) H(28) 109.6 . . . no
N(3) C(24) H(29) 109.6 . . . no
H(27) C(24) H(28) 109.3 . . . no
H(27) C(24) H(29) 109.4 . . . no
H(28) C(24) H(29) 109.5 . . . no
N(3) C(25) H(30) 109.4 . . . no
N(3) C(25) H(31) 109.4 . . . no
N(3) C(25) H(32) 109.6 . . . no
H(30) C(25) H(31) 109.4 . . . no
H(30) C(25) H(32) 109.5 . . . no
H(31) C(25) H(32) 109.5 . . . no
P(2) C(26) C(27) 119.7(2) . . . yes
P(2) C(26) C(31) 120.6(2) . . . yes
C(27) C(26) C(31) 119.2(2) . . . yes
C(26) C(27) C(28) 121.5(2) . . . yes
C(26) C(27) H(33) 119.1 . . . no
C(28) C(27) H(33) 119.5 . . . no
C(27) C(28) C(29) 119.0(3) . . . yes
C(27) C(28) H(34) 120.6 . . . no
C(29) C(28) H(34) 120.4 . . . no
C(28) C(29) C(30) 120.8(2) . . . yes
C(28) C(29) H(35) 119.7 . . . no
C(30) C(29) H(35) 119.5 . . . no
C(29) C(30) C(31) 121.2(3) . . . yes
C(29) C(30) H(36) 119.5 . . . no
C(31) C(30) H(36) 119.3 . . . no
N(4) C(31) C(26) 120.1(2) . . . yes
N(4) C(31) C(30) 121.8(2) . . . yes
C(26) C(31) C(30) 118.1(2) . . . yes
N(4) C(32) H(37) 109.5 . . . no
N(4) C(32) H(38) 109.4 . . . no
N(4) C(32) H(39) 109.5 . . . no
H(37) C(32) H(38) 109.5 . . . no
H(37) C(32) H(39) 109.5 . . . no
H(38) C(32) H(39) 109.3 . . . no
N(4) C(33) H(40) 109.6 . . . no
N(4) C(33) H(41) 109.5 . . . no
N(4) C(33) H(42) 109.5 . . . no
H(40) C(33) H(41) 109.4 . . . no
H(40) C(33) H(42) 109.5 . . . no
H(41) C(33) H(42) 109.3 . . . no

loop_
_geom_bond_atom_site_label_1
_geom_bond_atom_site_label_2
_geom_bond_distance
_geom_bond_site_symmetry_1
_geom_bond_site_symmetry_2
_geom_bond_publ_flag
Pd(1) Cl(1) 2.3041(6) . . yes
Pd(1) Cl(2) 2.3812(6) . . yes
Pd(1) P(1) 2.1798(6) . . yes
Pd(1) N(1) 2.132(2) . . yes
P(1) C(1) 1.801(2) . . yes
P(1) C(9) 1.806(2) . . yes
P(1) C(17) 1.824(2) . . yes
P(2) C(17) 1.873(2) . . yes
P(2) C(18) 1.847(2) . . yes
P(2) C(26) 1.845(2) . . yes
N(1) C(6) 1.481(3) . . yes
N(1) C(7) 1.492(4) . . yes
N(1) C(8) 1.490(3) . . yes
N(2) C(14) 1.440(4) . . yes
N(2) C(15) 1.470(3) . . yes
N(2) C(16) 1.470(4) . . yes
N(3) C(23) 1.435(3) . . yes
N(3) C(24) 1.467(3) . . yes
N(3) C(25) 1.453(3) . . yes
N(4) C(31) 1.415(4) . . yes
N(4) C(32) 1.459(4) . . yes
N(4) C(33) 1.460(4) . . yes
C(1) C(2) 1.401(3) . . yes
C(1) C(6) 1.385(3) . . yes
C(2) C(3) 1.383(4) . . yes
C(2) H(1) 0.98 . . no
C(3) C(4) 1.381(4) . . yes
C(3) H(2) 0.98 . . no
C(4) C(5) 1.385(4) . . yes
C(4) H(3) 0.98 . . no
C(5) C(6) 1.395(3) . . yes
C(5) H(4) 0.98 . . no
C(7) H(5) 0.98 . . no
C(7) H(6) 0.98 . . no
C(7) H(7) 0.98 . . no
C(8) H(8) 0.98 . . no
C(8) H(9) 0.98 . . no
C(8) H(10) 0.98 . . no
C(9) C(10) 1.391(4) . . yes
C(9) C(14) 1.402(3) . . yes
C(10) C(11) 1.385(4) . . yes
C(10) H(11) 0.98 . . no
C(11) C(12) 1.377(5) . . yes
C(11) H(12) 0.98 . . no
C(12) C(13) 1.385(5) . . yes
C(12) H(13) 0.98 . . no
C(13) C(14) 1.398(4) . . yes
C(13) H(14) 0.98 . . no
C(15) H(15) 0.98 . . no
C(15) H(16) 0.98 . . no
C(15) H(17) 0.98 . . no
C(16) H(18) 0.98 . . no
C(16) H(19) 0.98 . . no
C(16) H(20) 0.98 . . no
C(17) H(21) 0.98 . . no
C(17) H(22) 0.98 . . no
C(18) C(19) 1.401(3) . . yes
C(18) C(23) 1.402(3) . . yes
C(19) C(20) 1.394(3) . . yes
C(19) H(23) 0.98 . . no
C(20) C(21) 1.377(4) . . yes
C(20) H(24) 0.98 . . no
C(21) C(22) 1.392(4) . . yes
C(21) H(25) 0.98 . . no
C(22) C(23) 1.399(3) . . yes
C(22) H(26) 0.98 . . no
C(24) H(27) 0.98 . . no
C(24) H(28) 0.98 . . no
C(24) H(29) 0.98 . . no
C(25) H(30) 0.98 . . no
C(25) H(31) 0.98 . . no
C(25) H(32) 0.98 . . no
C(26) C(27) 1.398(4) . . yes
C(26) C(31) 1.415(3) . . yes
C(27) C(28) 1.392(3) . . yes
C(27) H(33) 0.98 . . no
C(28) C(29) 1.378(4) . . yes
C(28) H(34) 0.98 . . no
C(29) C(30) 1.383(4) . . yes
C(29) H(35) 0.98 . . no
C(30) C(31) 1.408(4) . . yes
C(30) H(36) 0.98 . . no
C(32) H(37) 0.98 . . no
C(32) H(38) 0.98 . . no
C(32) H(39) 0.98 . . no
C(33) H(40) 0.98 . . no
C(33) H(41) 0.98 . . no
C(33) H(42) 0.98 . . no

loop_
_geom_contact_atom_site_label_1
_geom_contact_atom_site_label_2
_geom_contact_distance
_geom_contact_site_symmetry_1
_geom_contact_site_symmetry_2
_geom_contact_publ_flag
Cl(2) C(10) 3.473(3) . 4_454 no
Cl(2) C(3) 3.594(2) . 2 no
C(10) C(32) 3.545(4) . 4_455 no
C(11) C(32) 3.362(4) . 4_455 no
C(12) C(29) 3.591(4) . 3_656 no

loop_
_geom_torsion_atom_site_label_1
_geom_torsion_atom_site_label_2
_geom_torsion_atom_site_label_3
_geom_torsion_atom_site_label_4
_geom_torsion_site_symmetry_1
_geom_torsion_site_symmetry_2
_geom_torsion_site_symmetry_3
_geom_torsion_site_symmetry_4
_geom_torsion
_geom_torsion_publ_flag
Pd(1) P(1) C(1) C(2) . . . . -175.0(2) no
Pd(1) P(1) C(1) C(6) . . . . 5.0(2) no
Pd(1) P(1) C(9) C(10) . . . . -133.7(2) no
Pd(1) P(1) C(9) C(14) . . . . 48.1(2) no
Pd(1) P(1) C(17) P(2) . . . . -62.9(1) no
Pd(1) N(1) C(6) C(1) . . . . -4.2(3) no
Pd(1) N(1) C(6) C(5) . . . . 175.2(2) no
Cl(1) Pd(1) P(1) C(1) . . . . 171.53(8) no
Cl(1) Pd(1) P(1) C(9) . . . . 53.3(1) no
Cl(1) Pd(1) P(1) C(17) . . . . -73.70(8) no
Cl(1) Pd(1) N(1) C(6) . . . . -22.3(6) no
Cl(1) Pd(1) N(1) C(7) . . . . -144.5(4) no
Cl(1) Pd(1) N(1) C(8) . . . . 98.2(5) no
Cl(2) Pd(1) P(1) C(1) . . . . -90.1(4) no
Cl(2) Pd(1) P(1) C(9) . . . . 151.6(4) no
Cl(2) Pd(1) P(1) C(17) . . . . 24.6(4) no
Cl(2) Pd(1) N(1) C(6) . . . . -178.1(2) no
Cl(2) Pd(1) N(1) C(7) . . . . 59.7(2) no
Cl(2) Pd(1) N(1) C(8) . . . . -57.6(2) no
P(1) Pd(1) N(1) C(6) . . . . 5.8(2) no
P(1) Pd(1) N(1) C(7) . . . . -116.4(2) no
P(1) Pd(1) N(1) C(8) . . . . 126.3(2) no
P(1) C(1) C(2) C(3) . . . . 179.7(2) no
P(1) C(1) C(6) N(1) . . . . -0.8(3) no
P(1) C(1) C(6) C(5) . . . . 179.8(2) no
P(1) C(9) C(10) C(11) . . . . -177.7(2) no
P(1) C(9) C(14) N(2) . . . . 0.7(3) no
P(1) C(9) C(14) C(13) . . . . 180.0(2) no
P(1) C(17) P(2) C(18) . . . . 156.3(1) no
P(1) C(17) P(2) C(26) . . . . -98.1(1) no
P(2) C(17) P(1) C(1) . . . . 49.1(1) no
P(2) C(17) P(1) C(9) . . . . 162.8(1) no
P(2) C(18) C(19) C(20) . . . . 174.6(2) no
P(2) C(18) C(23) N(3) . . . . 4.6(3) no
P(2) C(18) C(23) C(22) . . . . -176.5(2) no
P(2) C(26) C(27) C(28) . . . . 168.0(2) no
P(2) C(26) C(31) N(4) . . . . 11.0(3) no
P(2) C(26) C(31) C(30) . . . . -167.2(2) no
N(1) Pd(1) P(1) C(1) . . . . -5.29(9) no
N(1) Pd(1) P(1) C(9) . . . . -123.5(1) no
N(1) Pd(1) P(1) C(17) . . . . 109.5(1) no
N(1) C(6) C(1) C(2) . . . . 179.2(2) no
N(1) C(6) C(5) C(4) . . . . -178.6(2) no
N(2) C(14) C(9) C(10) . . . . -177.6(2) no
N(2) C(14) C(13) C(12) . . . . 176.5(3) no
N(3) C(23) C(18) C(19) . . . . 177.3(2) no
N(3) C(23) C(22) C(21) . . . . -178.0(2) no
N(4) C(31) C(26) C(27) . . . . -177.1(2) no
N(4) C(31) C(30) C(29) . . . . -179.6(2) no
C(1) P(1) C(9) C(10) . . . . 109.7(2) no
C(1) P(1) C(9) C(14) . . . . -68.5(2) no
C(1) C(2) C(3) C(4) . . . . 0.2(4) no
C(1) C(6) N(1) C(7) . . . . 118.0(2) no
C(1) C(6) N(1) C(8) . . . . -122.9(2) no
C(1) C(6) C(5) C(4) . . . . 0.8(4) no
C(2) C(1) P(1) C(9) . . . . -46.9(2) no
C(2) C(1) P(1) C(17) . . . . 67.4(2) no
C(2) C(1) C(6) C(5) . . . . -0.2(3) no
C(2) C(3) C(4) C(5) . . . . 0.4(4) no
C(3) C(2) C(1) C(6) . . . . -0.3(3) no
C(3) C(4) C(5) C(6) . . . . -0.9(4) no
C(5) C(6) N(1) C(7) . . . . -62.6(3) no
C(5) C(6) N(1) C(8) . . . . 56.5(3) no
C(6) C(1) P(1) C(9) . . . . 133.1(2) no
C(6) C(1) P(1) C(17) . . . . -112.6(2) no
C(9) C(10) C(11) C(12) . . . . -1.6(4) no
C(9) C(14) N(2) C(15) . . . . -114.5(2) no
C(9) C(14) N(2) C(16) . . . . 119.7(3) no
C(9) C(14) C(13) C(12) . . . . -2.7(4) no
C(10) C(9) P(1) C(17) . . . . -4.8(2) no
C(10) C(9) C(14) C(13) . . . . 1.7(4) no
C(10) C(11) C(12) C(13) . . . . 0.6(5) no
C(11) C(10) C(9) C(14) . . . . 0.4(4) no
C(11) C(12) C(13) C(14) . . . . 1.6(5) no
C(13) C(14) N(2) C(15) . . . . 66.2(3) no
C(13) C(14) N(2) C(16) . . . . -59.6(3) no
C(14) C(9) P(1) C(17) . . . . 177.0(2) no
C(17) P(2) C(18) C(19) . . . . 121.6(2) no
C(17) P(2) C(18) C(23) . . . . -65.9(2) no
C(17) P(2) C(26) C(27) . . . . -35.0(2) no
C(17) P(2) C(26) C(31) . . . . 136.9(2) no
C(18) P(2) C(26) C(27) . . . . 69.8(2) no
C(18) P(2) C(26) C(31) . . . . -118.3(2) no
C(18) C(19) C(20) C(21) . . . . 0.7(4) no
C(18) C(23) N(3) C(24) . . . . -82.8(3) no
C(18) C(23) N(3) C(25) . . . . 147.6(2) no
C(18) C(23) C(22) C(21) . . . . 3.2(4) no
C(19) C(18) P(2) C(26) . . . . 17.3(2) no
C(19) C(18) C(23) C(22) . . . . -3.9(4) no
C(19) C(20) C(21) C(22) . . . . -1.5(4) no
C(20) C(19) C(18) C(23) . . . . 2.0(4) no
C(20) C(21) C(22) C(23) . . . . -0.5(4) no
C(22) C(23) N(3) C(24) . . . . 98.4(3) no
C(22) C(23) N(3) C(25) . . . . -31.3(3) no
C(23) C(18) P(2) C(26) . . . . -170.2(2) no
C(26) C(27) C(28) C(29) . . . . -0.2(4) no
C(26) C(31) N(4) C(32) . . . . 61.9(3) no
C(26) C(31) N(4) C(33) . . . . -166.2(2) no
C(26) C(31) C(30) C(29) . . . . -1.5(4) no
C(27) C(26) C(31) C(30) . . . . 4.8(3) no
C(27) C(28) C(29) C(30) . . . . 3.6(4) no
C(28) C(27) C(26) C(31) . . . . -4.0(3) no
C(28) C(29) C(30) C(31) . . . . -2.7(4) no
C(30) C(31) N(4) C(32) . . . . -120.0(3) no
C(30) C(31) N(4) C(33) . . . . 11.9(4) no
